data_7208548
loop_
_publ_author_name
'Liu, Ying-Ying'
'Chen, Chun'
'Ma, Jian-Fang'
'Yang, Jin'

_publ_section_title
;
 A series of complexes constructed by different calix[4]arene derivatives
;
_journal_issue 19
_journal_name_full CrystEngComm
_journal_page_first 6201
_journal_paper_doi 10.1039/c2ce25650a
_journal_volume 14
_journal_year 2012
_chemical_formula_sum 'C72 H84 Co4 Na2 O39'
_chemical_formula_weight 1855.09
_chemical_name_systematic
;
?
;
_space_group_IT_number 14
_symmetry_cell_setting monoclinic
_symmetry_space_group_name_Hall '-P 2yn'
_symmetry_space_group_name_H-M 'P 1 21/n 1'
_atom_sites_solution_hydrogens geom
_atom_sites_solution_primary direct
_atom_sites_solution_secondary difmap
_audit_creation_method SHELXL-97
_cell_angle_alpha 90
_cell_angle_beta 98.766(4)
_cell_angle_gamma 90
_cell_formula_units_Z 2
_cell_length_a 10.788(3)
_cell_length_b 18.229(6)
_cell_length_c 21.761(7)
_cell_measurement_temperature 293(2)
_cell_volume 4229(2)
_computing_cell_refinement CrysAlis
_computing_data_collection 'CrysAlis (Oxford Diffraction, 2006)'
_computing_data_reduction CrysAlis
_computing_structure_refinement 'SHELXL-97 (Sheldrick, 1997)'
_computing_structure_solution 'SHELXS-97 (Sheldrick, 1997)'
_diffrn_ambient_temperature 293(2)
_diffrn_detector_area_resol_mean 10.0
_diffrn_measured_fraction_theta_full 0.994
_diffrn_measured_fraction_theta_max 0.841
_diffrn_measurement_device_type 'Oxford Diffraction Gemini R Ultra'
_diffrn_measurement_method '\w scan'
_diffrn_radiation_monochromator graphite
_diffrn_radiation_source 'fine-focus sealed tube'
_diffrn_radiation_type MoK\a
_diffrn_radiation_wavelength 0.71069
_diffrn_reflns_av_R_equivalents 0.0236
_diffrn_reflns_av_sigmaI/netI 0.0587
_diffrn_reflns_limit_h_max 14
_diffrn_reflns_limit_h_min -13
_diffrn_reflns_limit_k_max 20
_diffrn_reflns_limit_k_min -23
_diffrn_reflns_limit_l_max 21
_diffrn_reflns_limit_l_min -29
_diffrn_reflns_number 18698
_diffrn_reflns_theta_full 25.00
_diffrn_reflns_theta_max 29.35
_diffrn_reflns_theta_min 3.17
_exptl_absorpt_coefficient_mu 0.871
_exptl_absorpt_correction_T_max 0.8590
_exptl_absorpt_correction_T_min 0.7988
_exptl_absorpt_correction_type multi-scan
_exptl_absorpt_process_details
;
CrysAlis (Oxford Diffraction, 2006)
;
_exptl_crystal_colour pink
_exptl_crystal_density_diffrn 1.457
_exptl_crystal_density_method 'not measured'
_exptl_crystal_description block
_exptl_crystal_F_000 1916
_exptl_crystal_size_max 0.27
_exptl_crystal_size_mid 0.22
_exptl_crystal_size_min 0.18
_refine_diff_density_max 0.948
_refine_diff_density_min -0.510
_refine_diff_density_rms 0.097
_refine_ls_extinction_method none
_refine_ls_goodness_of_fit_ref 0.960
_refine_ls_hydrogen_treatment mixed
_refine_ls_matrix_type full
_refine_ls_number_parameters 568
_refine_ls_number_reflns 9771
_refine_ls_number_restraints 15
_refine_ls_restrained_S_all 1.005
_refine_ls_R_factor_all 0.0758
_refine_ls_R_factor_gt 0.0475
_refine_ls_shift/su_max 0.001
_refine_ls_shift/su_mean 0.000
_refine_ls_structure_factor_coef Fsqd
_refine_ls_weighting_details 'calc w=1/[\s^2^(Fo^2^)+(0.0948P)^2^+0.0000P] where P=(Fo^2^+2Fc^2^)/3'
_refine_ls_weighting_scheme calc
_refine_ls_wR_factor_gt 0.1418
_refine_ls_wR_factor_ref 0.1507
_reflns_number_gt 6237
_reflns_number_total 9771
_reflns_threshold_expression >2sigma(I)
_cod_data_source_file c2ce25650a.txt
_cod_data_source_block 9
_cod_depositor_comments
;
The following automatic conversions were performed:

'_symmetry_cell_setting' value 'Monoclinic' changed to 'monoclinic'
according to /home/saulius/struct/CIF-dictionaries/cif_core.dic
dictionary named 'cif_core.dic' version 2.4.1 from 2010-06-29.

Automatic conversion script
Id: cif_fix_values 1891 2012-01-12 08:04:46Z andrius 
;
_cod_original_sg_symbol_H-M P2(1)/n
_cod_database_code 7208548

loop_
_symmetry_equiv_pos_as_xyz
'x, y, z'
'-x+1/2, y+1/2, -z+1/2'
'-x, -y, -z'
'x-1/2, -y-1/2, z-1/2'

loop_
_atom_site_label
_atom_site_type_symbol
_atom_site_fract_x
_atom_site_fract_y
_atom_site_fract_z
_atom_site_U_iso_or_equiv
_atom_site_adp_type
_atom_site_occupancy
_atom_site_symmetry_multiplicity
_atom_site_calc_flag
_atom_site_refinement_flags
Co1 Co 0.78356(4) 0.11861(2) -0.03338(2) 0.02844(13) Uani 1 1 d .
Co2 Co 1.09436(4) 0.05714(2) -0.01828(2) 0.02647(13) Uani 1 1 d .
Na1 Na 0.71658(12) 0.21947(7) 0.07945(6) 0.0338(3) Uani 1 1 d .
C1 C 0.4383(3) 0.2405(2) 0.13562(18) 0.0368(8) Uani 1 1 d .
C2 C 0.3827(3) 0.3085(2) 0.12038(19) 0.0415(9) Uani 1 1 d .
C3 C 0.3138(4) 0.3395(2) 0.1634(2) 0.0515(11) Uani 1 1 d .
H3 H 0.2725 0.3838 0.1539 0.062 Uiso 1 1 calc R
C4 C 0.3057(4) 0.3062(3) 0.2188(2) 0.0585(12) Uani 1 1 d .
H4 H 0.2581 0.3275 0.2463 0.070 Uiso 1 1 calc R
C5 C 0.3671(4) 0.2419(3) 0.2343(2) 0.0530(11) Uani 1 1 d .
H5 H 0.3619 0.2203 0.2725 0.064 Uiso 1 1 calc R
C6 C 0.4376(3) 0.2079(2) 0.19357(18) 0.0387(8) Uani 1 1 d .
C7 C 0.5179(4) 0.1413(2) 0.21627(18) 0.0408(9) Uani 1 1 d .
H7A H 0.5397 0.1148 0.1808 0.049 Uiso 1 1 calc R
H7B H 0.4700 0.1085 0.2388 0.049 Uiso 1 1 calc R
C8 C 0.7505(3) 0.17253(18) 0.23584(15) 0.0327(8) Uani 1 1 d .
C9 C 0.6379(4) 0.16453(19) 0.25869(16) 0.0364(8) Uani 1 1 d .
C10 C 0.6350(4) 0.1806(2) 0.32047(18) 0.0446(9) Uani 1 1 d .
H10 H 0.5608 0.1747 0.3368 0.053 Uiso 1 1 calc R
C11 C 0.7416(4) 0.2054(2) 0.35813(18) 0.0469(10) Uani 1 1 d .
H11 H 0.7399 0.2142 0.4001 0.056 Uiso 1 1 calc R
C12 C 0.8506(4) 0.2172(2) 0.33367(17) 0.0432(9) Uani 1 1 d .
H12 H 0.9204 0.2362 0.3590 0.052 Uiso 1 1 calc R
C13 C 0.8580(4) 0.20112(18) 0.27152(16) 0.0359(8) Uani 1 1 d .
C14 C 0.9741(3) 0.2191(2) 0.24483(18) 0.0399(9) Uani 1 1 d .
H14A H 0.9778 0.1887 0.2086 0.048 Uiso 1 1 calc R
H14B H 1.0472 0.2083 0.2753 0.048 Uiso 1 1 calc R
C15 C 0.9760(3) 0.2996(2) 0.22643(17) 0.0365(8) Uani 1 1 d .
C16 C 1.0083(4) 0.3529(2) 0.27244(19) 0.0451(9) Uani 1 1 d .
H16 H 1.0352 0.3386 0.3133 0.054 Uiso 1 1 calc R
C17 C 1.0005(4) 0.4264(2) 0.2573(2) 0.0513(11) Uani 1 1 d .
H17 H 1.0257 0.4616 0.2876 0.062 Uiso 1 1 calc R
C18 C 0.9556(4) 0.4478(2) 0.1977(2) 0.0493(10) Uani 1 1 d .
H18 H 0.9480 0.4976 0.1886 0.059 Uiso 1 1 calc R
C19 C 0.9212(3) 0.3971(2) 0.15069(18) 0.0398(8) Uani 1 1 d .
C20 C 0.9395(3) 0.32307(19) 0.16548(17) 0.0342(8) Uani 1 1 d .
C21 C 0.8582(4) 0.4223(2) 0.0865(2) 0.0514(10) Uani 1 1 d .
H21A H 0.9021 0.4646 0.0735 0.062 Uiso 1 1 calc R
H21B H 0.8621 0.3834 0.0565 0.062 Uiso 1 1 calc R
C22 C 0.6227(4) 0.39470(18) 0.06775(17) 0.0409(9) Uani 1 1 d .
C23 C 0.7223(4) 0.44211(19) 0.08862(18) 0.0451(9) Uani 1 1 d .
C24 C 0.6908(5) 0.5088(2) 0.1137(2) 0.0576(12) Uani 1 1 d .
H24 H 0.7532 0.5432 0.1262 0.069 Uiso 1 1 calc R
C25 C 0.5706(5) 0.5243(2) 0.1203(2) 0.0612(12) Uani 1 1 d .
H25 H 0.5518 0.5690 0.1373 0.073 Uiso 1 1 calc R
C26 C 0.4754(5) 0.4743(2) 0.1018(2) 0.0580(12) Uani 1 1 d .
H26 H 0.3935 0.4857 0.1068 0.070 Uiso 1 1 calc R
C27 C 0.5004(4) 0.4076(2) 0.07604(18) 0.0439(9) Uani 1 1 d .
C28 C 0.3981(4) 0.3497(2) 0.06200(19) 0.0464(10) Uani 1 1 d .
H28A H 0.3195 0.3732 0.0452 0.056 Uiso 1 1 calc R
H28B H 0.4201 0.3158 0.0311 0.056 Uiso 1 1 calc R
C29 C 0.4500(3) 0.1388(2) 0.0671(2) 0.0425(9) Uani 1 1 d .
H29A H 0.4331 0.1085 0.1015 0.051 Uiso 1 1 calc R
H29B H 0.5132 0.1139 0.0475 0.051 Uiso 1 1 calc R
C30 C 0.3312(3) 0.1437(2) 0.02033(16) 0.0344(8) Uani 1 1 d .
C31 C 0.8006(4) 0.07899(19) 0.16981(16) 0.0372(8) Uani 1 1 d .
H31A H 0.7436 0.0453 0.1858 0.045 Uiso 1 1 calc R
H31B H 0.8823 0.0743 0.1953 0.045 Uiso 1 1 calc R
C32 C 0.8109(3) 0.05867(17) 0.10241(15) 0.0286(7) Uani 1 1 d .
C33 C 1.0319(3) 0.2451(2) 0.09945(18) 0.0395(9) Uani 1 1 d .
H33A H 1.0873 0.2261 0.1352 0.047 Uiso 1 1 calc R
H33B H 1.0741 0.2854 0.0821 0.047 Uiso 1 1 calc R
C34 C 1.0010(3) 0.18532(19) 0.05122(16) 0.0302(7) Uani 1 1 d .
C35 C 0.6337(5) 0.3382(2) -0.02805(18) 0.0515(11) Uani 1 1 d .
H35A H 0.6879 0.3770 -0.0389 0.062 Uiso 1 1 calc R
H35B H 0.5476 0.3523 -0.0427 0.062 Uiso 1 1 calc R
C36 C 0.6631(3) 0.2676(2) -0.05984(18) 0.0391(8) Uani 1 1 d .
O1 O 0.5016(2) 0.20703(12) 0.09184(11) 0.0344(5) Uani 1 1 d .
O2 O 0.7558(2) 0.15281(12) 0.17385(10) 0.0334(5) Uani 1 1 d .
O1W O 0.8231(2) 0.15487(15) -0.12093(11) 0.0448(6) Uani 1 1 d D
H1A H 0.7805 0.1948 -0.1293 0.067 Uiso 1 1 d RD
H1B H 0.8320 0.1407 -0.1498 0.067 Uiso 1 1 d RD
O3 O 0.9171(2) 0.27069(13) 0.11816(11) 0.0346(5) Uani 1 1 d .
O2W O 0.6421(2) 0.04774(14) -0.07184(13) 0.0473(7) Uani 1 1 d D
H2A H 0.6572 0.0004 -0.0518 0.071 Uiso 1 1 d RD
H2B H 0.6161 0.0561 -0.0389 0.071 Uiso 1 1 d RD
O4 O 0.6511(2) 0.32952(12) 0.03778(11) 0.0390(6) Uani 1 1 d .
O3W O 1.0876(2) 0.15018(14) -0.08123(11) 0.0390(6) Uani 1 1 d D
H3A H 1.0982 0.1385 -0.1179 0.058 Uiso 1 1 d RD
H3B H 1.1470 0.1781 -0.0568 0.058 Uiso 1 1 d RD
O5 O 0.2869(3) 0.20210(14) -0.00082(13) 0.0509(7) Uani 1 1 d .
O6 O 0.2859(2) 0.07947(13) 0.00587(12) 0.0352(5) Uani 1 1 d .
O7 O 0.8752(2) 0.00296(13) 0.09711(10) 0.0341(5) Uani 1 1 d .
O8 O 0.7544(2) 0.09747(13) 0.06000(10) 0.0352(5) Uani 1 1 d .
O7W O 0.8834(10) 0.0329(6) -0.1849(5) 0.119(3) Uani 0.50 1 d P
O9 O 1.0706(2) 0.12993(13) 0.05524(11) 0.0376(6) Uani 1 1 d .
O10 O 0.9089(2) 0.19655(14) 0.01004(11) 0.0403(6) Uani 1 1 d .
O11 O 0.6851(3) 0.27387(15) -0.11359(13) 0.0548(7) Uani 1 1 d D
O12 O 0.6604(2) 0.20860(13) -0.03047(11) 0.0367(6) Uani 1 1 d .
O6W O 0.6746(14) 0.4705(10) -0.2880(8) 0.087(5) Uani 0.25 1 d P
O5W O 0.7990(11) 0.4051(5) -0.1534(5) 0.133(4) Uani 0.50 1 d PD
O9W O 1.206(2) 0.0703(14) 0.1730(14) 0.158(12) Uani 0.25 1 d P
O10W O 0.6452(6) 0.3784(4) 0.2498(3) 0.0600(16) Uani 0.50 1 d P
O8W O 0.8211(7) -0.1081(4) 0.1917(3) 0.082(3) Uani 0.50 1 d P
O4W O 0.3935(3) 0.0629(2) -0.10638(18) 0.0812(11) Uani 1 1 d D
H4B H 0.344(5) 0.066(3) -0.078(2) 0.122 Uiso 1 1 d D
H4A H 0.432(2) 0.1035(13) -0.110(2) 0.122 Uiso 1 1 d D
O13 O 0.9046(2) 0.03372(12) -0.03907(10) 0.0263(5) Uani 1 1 d D
H13 H 0.902(4) 0.030(2) -0.0765(9) 0.039 Uiso 1 1 d D

loop_
_atom_site_aniso_label
_atom_site_aniso_U_11
_atom_site_aniso_U_22
_atom_site_aniso_U_33
_atom_site_aniso_U_23
_atom_site_aniso_U_13
_atom_site_aniso_U_12
Co1 0.0307(2) 0.0263(2) 0.0263(2) -0.00212(18) -0.00182(18) -0.00126(19)
Co2 0.0270(2) 0.0244(2) 0.0276(2) -0.00321(18) 0.00290(18) -0.00291(18)
Na1 0.0374(7) 0.0260(6) 0.0351(7) -0.0011(6) -0.0038(6) 0.0016(6)
C1 0.0243(16) 0.0358(19) 0.048(2) -0.0121(17) -0.0022(15) -0.0035(15)
C2 0.0313(18) 0.0345(19) 0.052(2) -0.0091(18) -0.0135(17) 0.0004(16)
C3 0.037(2) 0.046(2) 0.067(3) -0.017(2) -0.008(2) 0.0068(18)
C4 0.040(2) 0.066(3) 0.069(3) -0.021(3) 0.007(2) 0.003(2)
C5 0.044(2) 0.059(3) 0.057(3) -0.008(2) 0.010(2) 0.001(2)
C6 0.0358(18) 0.0365(19) 0.042(2) -0.0055(17) 0.0008(16) -0.0038(16)
C7 0.048(2) 0.0342(19) 0.041(2) 0.0011(17) 0.0093(18) -0.0046(17)
C8 0.047(2) 0.0237(16) 0.0262(17) -0.0018(13) 0.0011(16) 0.0089(15)
C9 0.050(2) 0.0263(17) 0.0319(19) -0.0007(15) 0.0021(17) 0.0075(16)
C10 0.062(3) 0.038(2) 0.035(2) -0.0002(17) 0.0105(19) 0.0104(19)
C11 0.072(3) 0.040(2) 0.0273(19) -0.0026(16) 0.003(2) 0.017(2)
C12 0.058(2) 0.037(2) 0.0309(19) -0.0049(16) -0.0054(18) 0.0120(18)
C13 0.047(2) 0.0274(17) 0.0296(18) -0.0034(14) -0.0053(16) 0.0131(16)
C14 0.0396(19) 0.038(2) 0.038(2) -0.0097(16) -0.0067(16) 0.0149(16)
C15 0.0282(17) 0.039(2) 0.040(2) -0.0128(17) -0.0020(15) 0.0051(15)
C16 0.042(2) 0.051(2) 0.040(2) -0.0147(19) -0.0047(17) 0.0024(19)
C17 0.056(2) 0.043(2) 0.053(3) -0.024(2) 0.001(2) -0.0086(19)
C18 0.059(3) 0.036(2) 0.051(2) -0.0115(19) 0.002(2) -0.0077(19)
C19 0.0377(19) 0.0361(19) 0.044(2) -0.0086(17) 0.0014(17) -0.0079(16)
C20 0.0291(16) 0.0353(18) 0.0366(19) -0.0140(16) 0.0003(15) -0.0030(15)
C21 0.063(3) 0.035(2) 0.054(3) -0.0054(19) -0.001(2) -0.013(2)
C22 0.060(2) 0.0194(16) 0.038(2) 0.0000(15) -0.0082(18) 0.0023(16)
C23 0.063(3) 0.0248(17) 0.043(2) -0.0012(16) -0.0062(19) -0.0046(18)
C24 0.074(3) 0.0247(19) 0.067(3) -0.0078(19) -0.013(2) -0.004(2)
C25 0.082(3) 0.027(2) 0.069(3) -0.009(2) -0.010(3) 0.010(2)
C26 0.066(3) 0.027(2) 0.075(3) -0.004(2) -0.009(2) 0.010(2)
C27 0.054(2) 0.0261(18) 0.045(2) -0.0013(17) -0.0133(18) 0.0069(17)
C28 0.046(2) 0.0315(19) 0.054(2) -0.0055(18) -0.0148(19) 0.0076(17)
C29 0.0385(19) 0.0298(18) 0.055(2) -0.0121(17) -0.0060(18) -0.0051(16)
C30 0.0350(18) 0.0341(19) 0.0341(19) -0.0032(16) 0.0051(15) -0.0035(16)
C31 0.053(2) 0.0279(17) 0.0296(18) -0.0033(14) 0.0021(16) 0.0094(16)
C32 0.0331(16) 0.0230(16) 0.0304(17) -0.0051(14) 0.0070(14) -0.0068(14)
C33 0.0305(17) 0.043(2) 0.044(2) -0.0176(17) 0.0034(16) -0.0029(16)
C34 0.0297(17) 0.0319(17) 0.0288(17) -0.0017(14) 0.0038(14) -0.0076(15)
C35 0.078(3) 0.034(2) 0.038(2) 0.0041(17) -0.006(2) 0.009(2)
C36 0.0407(19) 0.0324(19) 0.038(2) -0.0002(17) -0.0139(17) 0.0015(16)
O1 0.0335(12) 0.0277(12) 0.0397(14) -0.0085(10) -0.0018(11) -0.0044(10)
O2 0.0492(14) 0.0255(11) 0.0248(12) -0.0044(10) 0.0030(11) 0.0077(11)
O1W 0.0541(16) 0.0497(16) 0.0303(13) 0.0055(12) 0.0051(12) 0.0051(13)
O3 0.0291(12) 0.0349(13) 0.0376(13) -0.0122(11) -0.0019(10) -0.0026(10)
O2W 0.0399(14) 0.0406(15) 0.0564(17) -0.0026(13) -0.0083(13) -0.0065(12)
O4 0.0554(16) 0.0229(12) 0.0340(13) -0.0035(10) -0.0085(12) 0.0017(11)
O3W 0.0434(14) 0.0387(13) 0.0340(13) 0.0017(11) 0.0034(11) -0.0043(12)
O5 0.0589(18) 0.0339(14) 0.0523(17) 0.0066(13) -0.0159(14) -0.0115(13)
O6 0.0285(12) 0.0283(12) 0.0461(15) -0.0050(11) -0.0024(11) -0.0059(10)
O7 0.0410(13) 0.0318(12) 0.0295(13) -0.0071(10) 0.0050(11) 0.0072(11)
O8 0.0469(14) 0.0316(12) 0.0270(12) 0.0020(10) 0.0055(11) 0.0069(11)
O7W 0.141(9) 0.106(7) 0.115(8) -0.007(6) 0.033(7) 0.021(7)
O9 0.0397(13) 0.0340(13) 0.0372(14) -0.0090(11) 0.0001(11) 0.0040(11)
O10 0.0415(14) 0.0365(14) 0.0385(14) -0.0079(11) -0.0078(12) -0.0045(11)
O11 0.077(2) 0.0490(16) 0.0350(15) 0.0055(13) -0.0031(14) 0.0106(15)
O12 0.0392(13) 0.0287(12) 0.0392(14) -0.0031(11) -0.0038(11) 0.0010(11)
O6W 0.060(9) 0.089(12) 0.099(12) 0.053(10) -0.035(8) -0.024(9)
O5W 0.195(11) 0.087(6) 0.142(9) -0.003(6) 0.107(8) -0.051(7)
O9W 0.091(14) 0.141(19) 0.21(3) 0.064(19) -0.095(16) -0.039(14)
O10W 0.057(4) 0.074(4) 0.045(3) -0.003(3) -0.007(3) -0.010(3)
O8W 0.115(6) 0.111(6) 0.023(3) 0.020(3) 0.016(3) 0.074(5)
O4W 0.052(2) 0.121(3) 0.074(2) 0.004(2) 0.0179(18) -0.008(2)
O13 0.0265(10) 0.0292(11) 0.0222(11) -0.0024(10) 0.0002(9) -0.0011(9)

loop_
_atom_type_symbol
_atom_type_description
_atom_type_scat_dispersion_real
_atom_type_scat_dispersion_imag
_atom_type_scat_source
C C 0.0033 0.0016 'International Tables Vol C Tables 4.2.6.8 and 6.1.1.4'
H H 0.0000 0.0000 'International Tables Vol C Tables 4.2.6.8 and 6.1.1.4'
O O 0.0106 0.0060 'International Tables Vol C Tables 4.2.6.8 and 6.1.1.4'
Co Co 0.3494 0.9721 'International Tables Vol C Tables 4.2.6.8 and 6.1.1.4'
Na Na 0.0362 0.0249 'International Tables Vol C Tables 4.2.6.8 and 6.1.1.4'

loop_
_geom_angle_atom_site_label_1
_geom_angle_atom_site_label_2
_geom_angle_atom_site_label_3
_geom_angle
_geom_angle_site_symmetry_1
_geom_angle_site_symmetry_3
O13 Co1 O2W 86.65(10) . .
O13 Co1 O10 99.63(10) . .
O2W Co1 O10 173.03(10) . .
O13 Co1 O12 177.78(9) . .
O2W Co1 O12 93.91(10) . .
O10 Co1 O12 79.94(10) . .
O13 Co1 O1W 87.92(10) . .
O2W Co1 O1W 93.89(11) . .
O10 Co1 O1W 89.39(10) . .
O12 Co1 O1W 89.90(10) . .
O13 Co1 O8 96.28(9) . .
O2W Co1 O8 93.74(11) . .
O10 Co1 O8 82.62(10) . .
O12 Co1 O8 85.83(9) . .
O1W Co1 O8 171.49(10) . .
O13 Co1 Na1 134.09(7) . .
O2W Co1 Na1 115.09(8) . .
O10 Co1 Na1 58.24(7) . .
O12 Co1 Na1 47.44(7) . .
O1W Co1 Na1 127.11(8) . .
O8 Co1 Na1 45.50(7) . .
O13 Co2 O13 83.19(9) . 3_755
O13 Co2 O6 178.01(9) . 1_655
O13 Co2 O6 95.15(9) 3_755 1_655
O13 Co2 O7 89.22(9) . 3_755
O13 Co2 O7 95.03(9) 3_755 3_755
O6 Co2 O7 92.01(9) 1_655 3_755
O13 Co2 O9 93.71(9) . .
O13 Co2 O9 92.06(9) 3_755 .
O6 Co2 O9 85.25(9) 1_655 .
O7 Co2 O9 172.61(9) 3_755 .
O13 Co2 O3W 94.93(9) . .
O13 Co2 O3W 177.64(9) 3_755 .
O6 Co2 O3W 86.76(9) 1_655 .
O7 Co2 O3W 83.50(10) 3_755 .
O9 Co2 O3W 89.48(10) . .
O4 Na1 O8 146.11(11) . .
O4 Na1 O2 143.47(10) . .
O8 Na1 O2 69.64(9) . .
O4 Na1 O12 69.92(9) . .
O8 Na1 O12 76.19(9) . .
O2 Na1 O12 144.27(10) . .
O4 Na1 O1 83.12(10) . .
O8 Na1 O1 97.52(9) . .
O2 Na1 O1 84.34(9) . .
O12 Na1 O1 90.16(9) . .
O4 Na1 O3 90.32(10) . .
O8 Na1 O3 105.37(10) . .
O2 Na1 O3 82.09(9) . .
O12 Na1 O3 117.65(10) . .
O1 Na1 O3 147.25(10) . .
O4 Na1 O10 97.39(10) . .
O8 Na1 O10 65.71(8) . .
O2 Na1 O10 110.18(9) . .
O12 Na1 O10 62.53(9) . .
O1 Na1 O10 150.06(9) . .
O3 Na1 O10 62.55(8) . .
O4 Na1 C32 165.73(10) . .
O8 Na1 C32 20.38(8) . .
O2 Na1 C32 50.80(8) . .
O12 Na1 C32 96.28(9) . .
O1 Na1 C32 101.05(9) . .
O3 Na1 C32 93.15(9) . .
O10 Na1 C32 72.13(8) . .
O4 Na1 C36 50.48(9) . .
O8 Na1 C36 95.99(10) . .
O2 Na1 C36 165.43(10) . .
O12 Na1 C36 21.39(9) . .
O1 Na1 C36 95.58(10) . .
O3 Na1 C36 104.82(10) . .
O10 Na1 C36 63.74(9) . .
C32 Na1 C36 115.29(10) . .
O4 Na1 Co1 106.92(8) . .
O8 Na1 Co1 41.28(6) . .
O2 Na1 Co1 109.61(7) . .
O12 Na1 Co1 40.86(6) . .
O1 Na1 Co1 111.41(7) . .
O3 Na1 Co1 101.22(7) . .
O10 Na1 Co1 39.68(5) . .
C32 Na1 Co1 58.82(7) . .
C36 Na1 Co1 56.84(7) . .
O1 C1 C2 117.7(3) . .
O1 C1 C6 120.1(3) . .
C2 C1 C6 122.1(3) . .
C1 C2 C3 117.0(4) . .
C1 C2 C28 123.0(3) . .
C3 C2 C28 120.0(4) . .
C4 C3 C2 121.6(4) . .
C4 C3 H3 119.2 . .
C2 C3 H3 119.2 . .
C5 C4 C3 120.4(4) . .
C5 C4 H4 119.8 . .
C3 C4 H4 119.8 . .
C4 C5 C6 121.1(4) . .
C4 C5 H5 119.5 . .
C6 C5 H5 119.5 . .
C1 C6 C5 117.5(4) . .
C1 C6 C7 123.3(3) . .
C5 C6 C7 118.9(4) . .
C6 C7 C9 111.1(3) . .
C6 C7 H7A 109.4 . .
C9 C7 H7A 109.4 . .
C6 C7 H7B 109.4 . .
C9 C7 H7B 109.4 . .
H7A C7 H7B 108.0 . .
C9 C8 C13 122.6(3) . .
C9 C8 O2 118.9(3) . .
C13 C8 O2 118.5(3) . .
C10 C9 C8 118.5(4) . .
C10 C9 C7 120.2(3) . .
C8 C9 C7 121.2(3) . .
C9 C10 C11 120.4(4) . .
C9 C10 H10 119.8 . .
C11 C10 H10 119.8 . .
C12 C11 C10 120.2(4) . .
C12 C11 H11 119.9 . .
C10 C11 H11 119.9 . .
C11 C12 C13 121.2(4) . .
C11 C12 H12 119.4 . .
C13 C12 H12 119.4 . .
C8 C13 C12 116.9(4) . .
C8 C13 C14 122.7(3) . .
C12 C13 C14 120.3(3) . .
C13 C14 C15 111.1(3) . .
C13 C14 H14A 109.4 . .
C15 C14 H14A 109.4 . .
C13 C14 H14B 109.4 . .
C15 C14 H14B 109.4 . .
H14A C14 H14B 108.0 . .
C20 C15 C16 118.2(4) . .
C20 C15 C14 122.2(3) . .
C16 C15 C14 119.5(3) . .
C17 C16 C15 120.2(4) . .
C17 C16 H16 119.9 . .
C15 C16 H16 119.9 . .
C18 C17 C16 120.2(4) . .
C18 C17 H17 119.9 . .
C16 C17 H17 119.9 . .
C17 C18 C19 121.6(4) . .
C17 C18 H18 119.2 . .
C19 C18 H18 119.2 . .
C18 C19 C20 117.5(4) . .
C18 C19 C21 120.4(4) . .
C20 C19 C21 122.0(3) . .
C15 C20 C19 121.8(3) . .
C15 C20 O3 118.9(3) . .
C19 C20 O3 119.2(3) . .
C23 C21 C19 109.9(3) . .
C23 C21 H21A 109.7 . .
C19 C21 H21A 109.7 . .
C23 C21 H21B 109.7 . .
C19 C21 H21B 109.7 . .
H21A C21 H21B 108.2 . .
C27 C22 C23 123.7(3) . .
C27 C22 O4 118.9(3) . .
C23 C22 O4 117.4(4) . .
C24 C23 C22 116.3(4) . .
C24 C23 C21 120.9(4) . .
C22 C23 C21 122.7(3) . .
C25 C24 C23 121.1(4) . .
C25 C24 H24 119.4 . .
C23 C24 H24 119.4 . .
C24 C25 C26 120.7(4) . .
C24 C25 H25 119.6 . .
C26 C25 H25 119.6 . .
C27 C26 C25 120.9(4) . .
C27 C26 H26 119.5 . .
C25 C26 H26 119.5 . .
C22 C27 C26 117.0(4) . .
C22 C27 C28 122.3(3) . .
C26 C27 C28 120.6(4) . .
C2 C28 C27 110.3(3) . .
C2 C28 H28A 109.6 . .
C27 C28 H28A 109.6 . .
C2 C28 H28B 109.6 . .
C27 C28 H28B 109.6 . .
H28A C28 H28B 108.1 . .
O1 C29 C30 116.3(3) . .
O1 C29 H29A 108.2 . .
C30 C29 H29A 108.2 . .
O1 C29 H29B 108.2 . .
C30 C29 H29B 108.2 . .
H29A C29 H29B 107.4 . .
O5 C30 O6 125.8(3) . .
O5 C30 C29 123.0(3) . .
O6 C30 C29 111.2(3) . .
O2 C31 C32 111.0(3) . .
O2 C31 H31A 109.4 . .
C32 C31 H31A 109.4 . .
O2 C31 H31B 109.4 . .
C32 C31 H31B 109.4 . .
H31A C31 H31B 108.0 . .
O7 C32 O8 127.7(3) . .
O7 C32 C31 114.1(3) . .
O8 C32 C31 118.2(3) . .
O7 C32 Na1 157.6(2) . .
O8 C32 Na1 40.24(15) . .
C31 C32 Na1 81.76(19) . .
O3 C33 C34 108.8(3) . .
O3 C33 H33A 109.9 . .
C34 C33 H33A 109.9 . .
O3 C33 H33B 109.9 . .
C34 C33 H33B 109.9 . .
H33A C33 H33B 108.3 . .
O10 C34 O9 125.8(3) . .
O10 C34 C33 116.5(3) . .
O9 C34 C33 117.7(3) . .
O4 C35 C36 111.1(3) . .
O4 C35 H35A 109.4 . .
C36 C35 H35A 109.4 . .
O4 C35 H35B 109.4 . .
C36 C35 H35B 109.4 . .
H35A C35 H35B 108.0 . .
O11 C36 O12 125.8(4) . .
O11 C36 C35 116.0(3) . .
O12 C36 C35 118.2(3) . .
O11 C36 Na1 155.8(3) . .
O12 C36 Na1 43.91(17) . .
C35 C36 Na1 79.4(2) . .
C1 O1 C29 115.7(3) . .
C1 O1 Na1 128.39(19) . .
C29 O1 Na1 111.6(2) . .
C8 O2 C31 111.2(2) . .
C8 O2 Na1 132.31(19) . .
C31 O2 Na1 116.40(19) . .
Co1 O1W H1A 106.2 . .
Co1 O1W H1B 140.0 . .
H1A O1W H1B 105.2 . .
C20 O3 C33 111.8(2) . .
C20 O3 Na1 124.88(19) . .
C33 O3 Na1 123.08(19) . .
Co1 O2W H2A 108.0 . .
Co1 O2W H2B 82.0 . .
H2A O2W H2B 80.2 . .
C22 O4 C35 111.5(3) . .
C22 O4 Na1 129.5(2) . .
C35 O4 Na1 119.0(2) . .
Co2 O3W H3A 113.6 . .
Co2 O3W H3B 96.6 . .
H3A O3W H3B 119.9 . .
C30 O6 Co2 124.1(2) . 1_455
C32 O7 Co2 131.2(2) . 3_755
C32 O8 Co1 132.8(2) . .
C32 O8 Na1 119.4(2) . .
Co1 O8 Na1 93.23(9) . .
C34 O9 Co2 126.2(2) . .
C34 O10 Co1 127.1(2) . .
C34 O10 Na1 102.3(2) . .
Co1 O10 Na1 82.08(9) . .
C36 O12 Co1 125.9(2) . .
C36 O12 Na1 114.7(2) . .
Co1 O12 Na1 91.70(9) . .
O9W O6W O7W 111.1(18) 4_565 2_654
H4B O4W H4A 111(4) . .
Co1 O13 Co2 116.77(11) . .
Co1 O13 Co2 120.94(10) . 3_755
Co2 O13 Co2 96.81(9) . 3_755
Co1 O13 H13 101(3) . .
Co2 O13 H13 97(3) . .
Co2 O13 H13 123(3) 3_755 .

loop_
_geom_bond_atom_site_label_1
_geom_bond_atom_site_label_2
_geom_bond_distance
_geom_bond_site_symmetry_2
Co1 O13 2.041(2) .
Co1 O2W 2.076(3) .
Co1 O10 2.086(2) .
Co1 O12 2.118(2) .
Co1 O1W 2.120(2) .
Co1 O8 2.138(2) .
Co1 Na1 3.2360(16) .
Co2 O13 2.072(2) .
Co2 O13 2.073(2) 3_755
Co2 O6 2.093(2) 1_655
Co2 O7 2.103(2) 3_755
Co2 O9 2.124(2) .
Co2 O3W 2.174(2) .
Na1 O4 2.269(3) .
Na1 O8 2.312(3) .
Na1 O2 2.368(3) .
Na1 O12 2.385(3) .
Na1 O1 2.386(3) .
Na1 O3 2.389(3) .
Na1 O10 2.778(3) .
Na1 C32 3.118(4) .
Na1 C36 3.124(4) .
C1 O1 1.394(4) .
C1 C2 1.394(5) .
C1 C6 1.396(5) .
C2 C3 1.399(6) .
C2 C28 1.508(6) .
C3 C4 1.366(7) .
C3 H3 0.9300 .
C4 C5 1.363(7) .
C4 H4 0.9300 .
C5 C6 1.397(5) .
C5 H5 0.9300 .
C6 C7 1.529(5) .
C7 C9 1.531(5) .
C7 H7A 0.9700 .
C7 H7B 0.9700 .
C8 C9 1.388(5) .
C8 C13 1.395(5) .
C8 O2 1.406(4) .
C9 C10 1.381(5) .
C10 C11 1.383(6) .
C10 H10 0.9300 .
C11 C12 1.379(6) .
C11 H11 0.9300 .
C12 C13 1.398(5) .
C12 H12 0.9300 .
C13 C14 1.495(5) .
C14 C15 1.522(5) .
C14 H14A 0.9700 .
C14 H14B 0.9700 .
C15 C20 1.392(5) .
C15 C16 1.400(5) .
C16 C17 1.380(6) .
C16 H16 0.9300 .
C17 C18 1.370(6) .
C17 H17 0.9300 .
C18 C19 1.388(5) .
C18 H18 0.9300 .
C19 C20 1.394(5) .
C19 C21 1.528(6) .
C20 O3 1.398(4) .
C21 C23 1.517(6) .
C21 H21A 0.9700 .
C21 H21B 0.9700 .
C22 C27 1.379(6) .
C22 C23 1.400(5) .
C22 O4 1.411(4) .
C23 C24 1.397(5) .
C24 C25 1.355(7) .
C24 H24 0.9300 .
C25 C26 1.387(6) .
C25 H25 0.9300 .
C26 C27 1.382(5) .
C26 H26 0.9300 .
C27 C28 1.524(5) .
C28 H28A 0.9700 .
C28 H28B 0.9700 .
C29 O1 1.433(4) .
C29 C30 1.513(5) .
C29 H29A 0.9700 .
C29 H29B 0.9700 .
C30 O5 1.227(4) .
C30 O6 1.290(4) .
C31 O2 1.437(4) .
C31 C32 1.533(5) .
C31 H31A 0.9700 .
C31 H31B 0.9700 .
C32 O7 1.245(4) .
C32 O8 1.246(4) .
C33 O3 1.438(4) .
C33 C34 1.515(5) .
C33 H33A 0.9700 .
C33 H33B 0.9700 .
C34 O10 1.249(4) .
C34 O9 1.253(4) .
C35 O4 1.425(4) .
C35 C36 1.517(5) .
C35 H35A 0.9700 .
C35 H35B 0.9700 .
C36 O11 1.234(5) .
C36 O12 1.254(4) .
O1W H1A 0.8650 .
O1W H1B 0.6997 .
O2W H2A 0.9689 .
O2W H2B 0.8230 .
O3W H3A 0.8505 .
O3W H3B 0.9212 .
O6 Co2 2.093(2) 1_455
O7 Co2 2.103(2) 3_755
O7W O6W 1.385(18) 2_644
O6W O9W 1.21(3) 4_565
O6W O7W 1.385(18) 2_654
O9W O6W 1.21(3) 4_666
O10W O8W 1.292(8) 2_655
O8W O10W 1.292(8) 2_645
O4W H4B 0.873(11) .
O4W H4A 0.862(11) .
O13 Co2 2.073(2) 3_755
O13 H13 0.813(19) .

loop_
_geom_hbond_atom_site_label_D
_geom_hbond_atom_site_label_H
_geom_hbond_atom_site_label_A
_geom_hbond_distance_DH
_geom_hbond_distance_HA
_geom_hbond_distance_DA
_geom_hbond_angle_DHA
_geom_hbond_site_symmetry_A
O13 H13 O7W 0.813(19) 2.34(2) 3.147(10) 174(4) .
O1W H1A O11 0.86 1.83 2.650(4) 156.5 .
O1W H1B O7W 0.70 2.21 2.754(10) 135.6 .
O2W H2A O6 0.97 1.82 2.775(4) 168.3 3_655
O2W H2B O8 0.82 2.54 3.076(4) 124.0 .
O3W H3A O8W 0.85 2.02 2.839(6) 162.2 3_755
O3W H3B O5 0.92 1.84 2.726(4) 160.2 1_655
O4W H4B O6 0.873(11) 2.04(3) 2.876(4) 160(6) .

loop_
_geom_torsion_atom_site_label_1
_geom_torsion_atom_site_label_2
_geom_torsion_atom_site_label_3
_geom_torsion_atom_site_label_4
_geom_torsion
_geom_torsion_site_symmetry_1
_geom_torsion_site_symmetry_4
O13 Co1 Na1 O4 152.00(11) . .
O2W Co1 Na1 O4 -96.66(12) . .
O10 Co1 Na1 O4 81.02(12) . .
O12 Co1 Na1 O4 -25.80(12) . .
O1W Co1 Na1 O4 19.96(13) . .
O8 Co1 Na1 O4 -165.62(13) . .
O13 Co1 Na1 O8 -42.38(14) . .
O2W Co1 Na1 O8 68.96(13) . .
O10 Co1 Na1 O8 -113.36(13) . .
O12 Co1 Na1 O8 139.82(14) . .
O1W Co1 Na1 O8 -174.42(13) . .
O13 Co1 Na1 O2 -27.31(12) . .
O2W Co1 Na1 O2 84.02(12) . .
O10 Co1 Na1 O2 -98.29(12) . .
O12 Co1 Na1 O2 154.89(12) . .
O1W Co1 Na1 O2 -159.35(11) . .
O8 Co1 Na1 O2 15.07(11) . .
O13 Co1 Na1 O12 177.80(12) . .
O2W Co1 Na1 O12 -70.87(13) . .
O10 Co1 Na1 O12 106.82(13) . .
O1W Co1 Na1 O12 45.76(13) . .
O8 Co1 Na1 O12 -139.82(14) . .
O13 Co1 Na1 O1 -118.87(11) . .
O2W Co1 Na1 O1 -7.53(12) . .
O10 Co1 Na1 O1 170.15(12) . .
O12 Co1 Na1 O1 63.33(12) . .
O1W Co1 Na1 O1 109.09(12) . .
O8 Co1 Na1 O1 -76.49(12) . .
O13 Co1 Na1 O3 58.20(12) . .
O2W Co1 Na1 O3 169.54(11) . .
O10 Co1 Na1 O3 -12.78(10) . .
O12 Co1 Na1 O3 -119.60(12) . .
O1W Co1 Na1 O3 -73.84(12) . .
O8 Co1 Na1 O3 100.58(12) . .
O13 Co1 Na1 O10 70.98(12) . .
O2W Co1 Na1 O10 -177.68(12) . .
O12 Co1 Na1 O10 -106.82(13) . .
O1W Co1 Na1 O10 -61.06(13) . .
O8 Co1 Na1 O10 113.36(13) . .
O13 Co1 Na1 C32 -28.67(12) . .
O2W Co1 Na1 C32 82.67(11) . .
O10 Co1 Na1 C32 -99.65(11) . .
O12 Co1 Na1 C32 153.53(12) . .
O1W Co1 Na1 C32 -160.71(12) . .
O8 Co1 Na1 C32 13.71(12) . .
O13 Co1 Na1 C36 158.68(12) . .
O2W Co1 Na1 C36 -89.98(12) . .
O10 Co1 Na1 C36 87.70(12) . .
O12 Co1 Na1 C36 -19.11(12) . .
O1W Co1 Na1 C36 26.65(13) . .
O8 Co1 Na1 C36 -158.94(13) . .
O1 C1 C2 C3 176.6(3) . .
C6 C1 C2 C3 -6.6(5) . .
O1 C1 C2 C28 -5.8(5) . .
C6 C1 C2 C28 170.9(3) . .
C1 C2 C3 C4 2.6(6) . .
C28 C2 C3 C4 -175.0(4) . .
C2 C3 C4 C5 1.1(7) . .
C3 C4 C5 C6 -1.1(7) . .
O1 C1 C6 C5 -176.6(3) . .
C2 C1 C6 C5 6.7(5) . .
O1 C1 C6 C7 8.6(5) . .
C2 C1 C6 C7 -168.0(3) . .
C4 C5 C6 C1 -2.7(6) . .
C4 C5 C6 C7 172.3(4) . .
C1 C6 C7 C9 97.9(4) . .
C5 C6 C7 C9 -76.7(4) . .
C13 C8 C9 C10 -4.8(5) . .
O2 C8 C9 C10 176.9(3) . .
C13 C8 C9 C7 172.9(3) . .
O2 C8 C9 C7 -5.4(5) . .
C6 C7 C9 C10 80.6(4) . .
C6 C7 C9 C8 -97.0(4) . .
C8 C9 C10 C11 1.2(5) . .
C7 C9 C10 C11 -176.5(3) . .
C9 C10 C11 C12 2.7(6) . .
C10 C11 C12 C13 -3.2(6) . .
C9 C8 C13 C12 4.2(5) . .
O2 C8 C13 C12 -177.4(3) . .
C9 C8 C13 C14 -171.7(3) . .
O2 C8 C13 C14 6.7(5) . .
C11 C12 C13 C8 -0.2(5) . .
C11 C12 C13 C14 175.8(3) . .
C8 C13 C14 C15 94.6(4) . .
C12 C13 C14 C15 -81.1(4) . .
C13 C14 C15 C20 -98.2(4) . .
C13 C14 C15 C16 77.8(4) . .
C20 C15 C16 C17 1.7(5) . .
C14 C15 C16 C17 -174.6(3) . .
C15 C16 C17 C18 3.0(6) . .
C16 C17 C18 C19 -2.3(6) . .
C17 C18 C19 C20 -3.0(6) . .
C17 C18 C19 C21 173.3(4) . .
C16 C15 C20 C19 -7.2(5) . .
C14 C15 C20 C19 168.9(3) . .
C16 C15 C20 O3 174.7(3) . .
C14 C15 C20 O3 -9.2(5) . .
C18 C19 C20 C15 7.8(5) . .
C21 C19 C20 C15 -168.4(3) . .
C18 C19 C20 O3 -174.0(3) . .
C21 C19 C20 O3 9.8(5) . .
C18 C19 C21 C23 -75.5(4) . .
C20 C19 C21 C23 100.6(4) . .
C27 C22 C23 C24 -6.2(6) . .
O4 C22 C23 C24 175.2(3) . .
C27 C22 C23 C21 171.9(4) . .
O4 C22 C23 C21 -6.8(5) . .
C19 C21 C23 C24 77.9(5) . .
C19 C21 C23 C22 -100.1(4) . .
C22 C23 C24 C25 3.4(6) . .
C21 C23 C24 C25 -174.7(4) . .
C23 C24 C25 C26 -0.4(7) . .
C24 C25 C26 C27 -0.3(7) . .
C23 C22 C27 C26 5.6(6) . .
O4 C22 C27 C26 -175.8(3) . .
C23 C22 C27 C28 -170.2(4) . .
O4 C22 C27 C28 8.4(6) . .
C25 C26 C27 C22 -2.2(7) . .
C25 C26 C27 C28 173.7(4) . .
C1 C2 C28 C27 -97.7(4) . .
C3 C2 C28 C27 79.8(4) . .
C22 C27 C28 C2 95.1(4) . .
C26 C27 C28 C2 -80.5(5) . .
O1 C29 C30 O5 7.4(5) . .
O1 C29 C30 O6 -173.5(3) . .
O2 C31 C32 O7 164.3(3) . .
O2 C31 C32 O8 -16.8(4) . .
O2 C31 C32 Na1 0.8(3) . .
O4 Na1 C32 O7 43.2(9) . .
O8 Na1 C32 O7 67.3(6) . .
O2 Na1 C32 O7 -137.7(7) . .
O12 Na1 C32 O7 57.7(6) . .
O1 Na1 C32 O7 149.1(6) . .
O3 Na1 C32 O7 -60.6(6) . .
O10 Na1 C32 O7 -0.8(6) . .
C36 Na1 C32 O7 47.5(7) . .
Co1 Na1 C32 O7 40.7(6) . .
O4 Na1 C32 O8 -24.1(5) . .
O2 Na1 C32 O8 155.0(3) . .
O12 Na1 C32 O8 -9.6(2) . .
O1 Na1 C32 O8 81.8(2) . .
O3 Na1 C32 O8 -127.9(2) . .
O10 Na1 C32 O8 -68.1(2) . .
C36 Na1 C32 O8 -19.9(3) . .
Co1 Na1 C32 O8 -26.7(2) . .
O4 Na1 C32 C31 -179.6(4) . .
O8 Na1 C32 C31 -155.6(4) . .
O2 Na1 C32 C31 -0.59(19) . .
O12 Na1 C32 C31 -165.2(2) . .
O1 Na1 C32 C31 -73.8(2) . .
O3 Na1 C32 C31 76.5(2) . .
O10 Na1 C32 C31 136.4(2) . .
C36 Na1 C32 C31 -175.44(19) . .
Co1 Na1 C32 C31 177.8(2) . .
O3 C33 C34 O10 43.2(4) . .
O3 C33 C34 O9 -138.1(3) . .
O4 C35 C36 O11 -160.5(3) . .
O4 C35 C36 O12 21.0(5) . .
O4 C35 C36 Na1 -0.3(3) . .
O4 Na1 C36 O11 132.4(7) . .
O8 Na1 C36 O11 -53.1(7) . .
O2 Na1 C36 O11 -62.4(9) . .
O12 Na1 C36 O11 -75.3(7) . .
O1 Na1 C36 O11 -151.3(7) . .
O3 Na1 C36 O11 54.5(7) . .
O10 Na1 C36 O11 6.0(6) . .
C32 Na1 C36 O11 -46.3(7) . .
Co1 Na1 C36 O11 -39.3(6) . .
O4 Na1 C36 O12 -152.3(3) . .
O8 Na1 C36 O12 22.2(3) . .
O2 Na1 C36 O12 13.0(6) . .
O1 Na1 C36 O12 -76.0(3) . .
O3 Na1 C36 O12 129.8(2) . .
O10 Na1 C36 O12 81.3(3) . .
C32 Na1 C36 O12 29.0(3) . .
Co1 Na1 C36 O12 36.0(2) . .
O4 Na1 C36 C35 0.2(2) . .
O8 Na1 C36 C35 174.7(2) . .
O2 Na1 C36 C35 165.5(4) . .
O12 Na1 C36 C35 152.6(4) . .
O1 Na1 C36 C35 76.6(2) . .
O3 Na1 C36 C35 -77.6(3) . .
O10 Na1 C36 C35 -126.1(3) . .
C32 Na1 C36 C35 -178.4(2) . .
Co1 Na1 C36 C35 -171.5(3) . .
C2 C1 O1 C29 -116.1(3) . .
C6 C1 O1 C29 67.1(4) . .
C2 C1 O1 Na1 89.3(4) . .
C6 C1 O1 Na1 -87.5(4) . .
C30 C29 O1 C1 74.8(4) . .
C30 C29 O1 Na1 -126.3(3) . .
O4 Na1 O1 C1 -75.5(3) . .
O8 Na1 O1 C1 138.6(3) . .
O2 Na1 O1 C1 70.1(3) . .
O12 Na1 O1 C1 -145.3(3) . .
O3 Na1 O1 C1 4.3(4) . .
O10 Na1 O1 C1 -168.4(3) . .
C32 Na1 O1 C1 118.3(3) . .
C36 Na1 O1 C1 -124.5(3) . .
Co1 Na1 O1 C1 179.0(3) . .
O4 Na1 O1 C29 129.0(2) . .
O8 Na1 O1 C29 -16.8(2) . .
O2 Na1 O1 C29 -85.4(2) . .
O12 Na1 O1 C29 59.3(2) . .
O3 Na1 O1 C29 -151.2(2) . .
O10 Na1 O1 C29 36.1(3) . .
C32 Na1 O1 C29 -37.2(2) . .
C36 Na1 O1 C29 80.0(2) . .
Co1 Na1 O1 C29 23.5(2) . .
C9 C8 O2 C31 -94.9(4) . .
C13 C8 O2 C31 86.6(4) . .
C9 C8 O2 Na1 89.1(4) . .
C13 C8 O2 Na1 -89.4(4) . .
C32 C31 O2 C8 -177.9(3) . .
C32 C31 O2 Na1 -1.2(4) . .
O4 Na1 O2 C8 -3.8(4) . .
O8 Na1 O2 C8 -174.4(3) . .
O12 Na1 O2 C8 -156.6(3) . .
O1 Na1 O2 C8 -74.2(3) . .
O3 Na1 O2 C8 75.9(3) . .
O10 Na1 O2 C8 132.7(3) . .
C32 Na1 O2 C8 176.5(3) . .
C36 Na1 O2 C8 -164.6(4) . .
Co1 Na1 O2 C8 175.0(3) . .
O4 Na1 O2 C31 -179.7(2) . .
O8 Na1 O2 C31 9.7(2) . .
O12 Na1 O2 C31 27.6(3) . .
O1 Na1 O2 C31 109.9(2) . .
O3 Na1 O2 C31 -100.0(2) . .
O10 Na1 O2 C31 -43.1(3) . .
C32 Na1 O2 C31 0.7(2) . .
C36 Na1 O2 C31 19.5(6) . .
Co1 Na1 O2 C31 -0.8(3) . .
C15 C20 O3 C33 -80.1(4) . .
C19 C20 O3 C33 101.7(4) . .
C15 C20 O3 Na1 93.9(3) . .
C19 C20 O3 Na1 -84.3(4) . .
C34 C33 O3 C20 176.4(3) . .
C34 C33 O3 Na1 2.3(4) . .
O4 Na1 O3 C20 68.2(3) . .
O8 Na1 O3 C20 -142.2(3) . .
O2 Na1 O3 C20 -75.9(3) . .
O12 Na1 O3 C20 135.6(3) . .
O1 Na1 O3 C20 -9.5(4) . .
O10 Na1 O3 C20 166.4(3) . .
C32 Na1 O3 C20 -125.6(3) . .
C36 Na1 O3 C20 117.2(3) . .
Co1 Na1 O3 C20 175.5(2) . .
O4 Na1 O3 C33 -118.5(3) . .
O8 Na1 O3 C33 31.1(3) . .
O2 Na1 O3 C33 97.4(3) . .
O12 Na1 O3 C33 -51.1(3) . .
O1 Na1 O3 C33 163.8(3) . .
O10 Na1 O3 C33 -20.3(3) . .
C32 Na1 O3 C33 47.7(3) . .
C36 Na1 O3 C33 -69.5(3) . .
Co1 Na1 O3 C33 -11.1(3) . .
C27 C22 O4 C35 86.7(4) . .
C23 C22 O4 C35 -94.6(4) . .
C27 C22 O4 Na1 -93.2(4) . .
C23 C22 O4 Na1 85.5(4) . .
C36 C35 O4 C22 -179.4(3) . .
C36 C35 O4 Na1 0.5(5) . .
O8 Na1 O4 C22 169.8(3) . .
O2 Na1 O4 C22 5.7(4) . .
O12 Na1 O4 C22 169.2(3) . .
O1 Na1 O4 C22 76.5(3) . .
O3 Na1 O4 C22 -71.3(3) . .
O10 Na1 O4 C22 -133.7(3) . .
C32 Na1 O4 C22 -175.5(4) . .
C36 Na1 O4 C22 179.6(3) . .
Co1 Na1 O4 C22 -173.2(3) . .
O8 Na1 O4 C35 -10.1(4) . .
O2 Na1 O4 C35 -174.1(3) . .
O12 Na1 O4 C35 -10.7(3) . .
O1 Na1 O4 C35 -103.4(3) . .
O3 Na1 O4 C35 108.8(3) . .
O10 Na1 O4 C35 46.5(3) . .
C32 Na1 O4 C35 4.6(6) . .
C36 Na1 O4 C35 -0.3(3) . .
Co1 Na1 O4 C35 7.0(3) . .
O5 C30 O6 Co2 -32.5(5) . 1_455
C29 C30 O6 Co2 148.4(2) . 1_455
O8 C32 O7 Co2 -6.5(5) . 3_755
C31 C32 O7 Co2 172.2(2) . 3_755
Na1 C32 O7 Co2 -55.3(8) . 3_755
O7 C32 O8 Co1 -26.1(5) . .
C31 C32 O8 Co1 155.3(2) . .
Na1 C32 O8 Co1 127.6(4) . .
O7 C32 O8 Na1 -153.7(3) . .
C31 C32 O8 Na1 27.7(4) . .
O13 Co1 O8 C32 14.6(3) . .
O2W Co1 O8 C32 101.7(3) . .
O10 Co1 O8 C32 -84.3(3) . .
O12 Co1 O8 C32 -164.7(3) . .
Na1 Co1 O8 C32 -136.2(3) . .
O13 Co1 O8 Na1 150.86(9) . .
O2W Co1 O8 Na1 -122.11(11) . .
O10 Co1 O8 Na1 51.92(10) . .
O12 Co1 O8 Na1 -28.46(10) . .
O4 Na1 O8 C32 169.6(2) . .
O2 Na1 O8 C32 -20.5(2) . .
O12 Na1 O8 C32 170.1(2) . .
O1 Na1 O8 C32 -101.5(2) . .
O3 Na1 O8 C32 54.8(3) . .
O10 Na1 O8 C32 104.4(2) . .
C36 Na1 O8 C32 162.0(2) . .
Co1 Na1 O8 C32 144.4(3) . .
O4 Na1 O8 Co1 25.2(2) . .
O2 Na1 O8 Co1 -164.86(11) . .
O12 Na1 O8 Co1 25.76(9) . .
O1 Na1 O8 Co1 114.06(10) . .
O3 Na1 O8 Co1 -89.58(11) . .
O10 Na1 O8 Co1 -40.02(8) . .
C32 Na1 O8 Co1 -144.4(3) . .
C36 Na1 O8 Co1 17.61(11) . .
O10 C34 O9 Co2 21.6(5) . .
C33 C34 O9 Co2 -157.1(2) . .
O13 Co2 O9 C34 -56.1(3) . .
O13 Co2 O9 C34 -139.5(3) 3_755 .
O6 Co2 O9 C34 125.6(3) 1_655 .
O3W Co2 O9 C34 38.8(3) . .
O9 C34 O10 Co1 35.1(5) . .
C33 C34 O10 Co1 -146.3(2) . .
O9 C34 O10 Na1 124.4(3) . .
C33 C34 O10 Na1 -57.0(3) . .
O13 Co1 O10 C34 -37.0(3) . .
O12 Co1 O10 C34 145.2(3) . .
O1W Co1 O10 C34 -124.8(3) . .
O8 Co1 O10 C34 58.2(3) . .
Na1 Co1 O10 C34 99.5(3) . .
O13 Co1 O10 Na1 -136.47(8) . .
O12 Co1 O10 Na1 45.73(8) . .
O1W Co1 O10 Na1 135.74(9) . .
O8 Co1 O10 Na1 -41.32(8) . .
O4 Na1 O10 C34 126.0(2) . .
O8 Na1 O10 C34 -84.7(2) . .
O2 Na1 O10 C34 -29.7(2) . .
O12 Na1 O10 C34 -171.3(2) . .
O1 Na1 O10 C34 -145.0(2) . .
O3 Na1 O10 C34 39.5(2) . .
C32 Na1 O10 C34 -64.0(2) . .
C36 Na1 O10 C34 164.8(2) . .
Co1 Na1 O10 C34 -126.4(2) . .
O4 Na1 O10 Co1 -107.65(10) . .
O8 Na1 O10 Co1 41.64(9) . .
O2 Na1 O10 Co1 96.71(10) . .
O12 Na1 O10 Co1 -44.89(8) . .
O1 Na1 O10 Co1 -18.6(2) . .
O3 Na1 O10 Co1 165.85(11) . .
C32 Na1 O10 Co1 62.40(9) . .
C36 Na1 O10 Co1 -68.86(10) . .
O11 C36 O12 Co1 38.8(5) . .
C35 C36 O12 Co1 -142.9(3) . .
Na1 C36 O12 Co1 -111.9(3) . .
O11 C36 O12 Na1 150.7(3) . .
C35 C36 O12 Na1 -30.9(4) . .
O2W Co1 O12 C36 -116.5(3) . .
O10 Co1 O12 C36 66.8(3) . .
O1W Co1 O12 C36 -22.6(3) . .
O8 Co1 O12 C36 150.0(3) . .
Na1 Co1 O12 C36 122.5(3) . .
O2W Co1 O12 Na1 120.95(10) . .
O10 Co1 O12 Na1 -55.76(9) . .
O1W Co1 O12 Na1 -145.16(10) . .
O8 Co1 O12 Na1 27.47(9) . .
O4 Na1 O12 C36 22.4(2) . .
O8 Na1 O12 C36 -157.2(3) . .
O2 Na1 O12 C36 -174.5(2) . .
O1 Na1 O12 C36 105.0(3) . .
O3 Na1 O12 C36 -56.9(3) . .
O10 Na1 O12 C36 -87.7(3) . .
C32 Na1 O12 C36 -153.8(2) . .
Co1 Na1 O12 C36 -131.3(3) . .
O4 Na1 O12 Co1 153.69(12) . .
O8 Na1 O12 Co1 -25.99(9) . .
O2 Na1 O12 Co1 -43.2(2) . .
O1 Na1 O12 Co1 -123.70(9) . .
O3 Na1 O12 Co1 74.34(11) . .
O10 Na1 O12 Co1 43.54(8) . .
C32 Na1 O12 Co1 -22.56(10) . .
C36 Na1 O12 Co1 131.3(3) . .
O2W Co1 O13 Co2 172.46(13) . .
O10 Co1 O13 Co2 -10.59(13) . .
O1W Co1 O13 Co2 78.44(12) . .
O8 Co1 O13 Co2 -94.14(12) . .
Na1 Co1 O13 Co2 -65.21(14) . .
O2W Co1 O13 Co2 -70.32(14) . 3_755
O10 Co1 O13 Co2 106.63(13) . 3_755
O1W Co1 O13 Co2 -164.34(13) . 3_755
O8 Co1 O13 Co2 23.08(13) . 3_755
Na1 Co1 O13 Co2 52.00(16) . 3_755
O13 Co2 O13 Co1 129.81(15) 3_755 .
O7 Co2 O13 Co1 -135.03(12) 3_755 .
O9 Co2 O13 Co1 38.18(12) . .
O3W Co2 O13 Co1 -51.62(12) . .
O13 Co2 O13 Co2 0.0 3_755 3_755
O7 Co2 O13 Co2 95.15(10) 3_755 3_755
O9 Co2 O13 Co2 -91.63(10) . 3_755
O3W Co2 O13 Co2 178.57(9) . 3_755
